data_1546967
loop_
_publ_author_name
'Fieser, Megan E.'
'Palumbo, Chad T.'
'La Pierre, Henry Storms'
'Halter, Dominik P.'
'Voora, Vamsee K.'
'Ziller, Joseph W.'
'Furche, Filipp'
'Meyer, Karsten'
'Evans, William J.'

_publ_section_title
;
 Comparisons of Lanthanide / Actinide +2 Ions in a Tris(aryloxide)arene
 Coordination Environment
;
_journal_name_full 'Chem. Sci.'
_journal_paper_doi 10.1039/C7SC02337E
_journal_year 2017
_chemical_absolute_configuration ad
_chemical_formula_sum 'C85 H121.45 Er K N2 O10'
_chemical_formula_weight 1537.64
_space_group_crystal_system cubic
_space_group_IT_number 198
_space_group_name_Hall 'P 2ac 2ab 3'
_space_group_name_H-M_alt 'P 21 3'
_symmetry_space_group_name_Hall 'P 2ac 2ab 3'
_symmetry_space_group_name_H-M 'P 21 3'
_atom_sites_solution_hydrogens mixed
_atom_sites_solution_primary direct
_atom_sites_solution_secondary difmap
_audit_creation_method SHELXL-2014/7
_audit_update_record
;
2017-03-19 deposited with the CCDC.
2017-09-07 downloaded from the CCDC.
;
_cell_angle_alpha 90
_cell_angle_beta 90
_cell_angle_gamma 90
_cell_formula_units_Z 4
_cell_length_a 19.7501(6)
_cell_length_b 19.7501(6)
_cell_length_c 19.7501(6)
_cell_measurement_reflns_used 9226
_cell_measurement_temperature 100(2)
_cell_measurement_theta_max 28.91
_cell_measurement_theta_min 2.53
_cell_volume 7703.9(4)
_computing_cell_refinement 'Bruker SAINT 8.34a, 2013'
_computing_data_collection 'Bruker APEX2 2014.9-0, 2014'
_computing_data_reduction 'Bruker SAINT 8.34a, 2013'
_computing_molecular_graphics 'Bruker SHELXTL'
_computing_publication_material 'Bruker SHELXTL'
_computing_structure_refinement 'SHELXL-2014/7 (Sheldrick, 2014)'
_computing_structure_solution 'Bruker SHELXTL 2014/4'
_diffrn_ambient_temperature 100(2)
_diffrn_measured_fraction_theta_full 1.000
_diffrn_measured_fraction_theta_max 0.899
_diffrn_measurement_device_type 'Bruker SMART APEX II CCD'
_diffrn_measurement_method '\f and \w scans'
_diffrn_radiation_type MoK\a
_diffrn_radiation_wavelength 0.71073
_diffrn_reflns_av_R_equivalents 0.0429
_diffrn_reflns_av_unetI/netI 0.0665
_diffrn_reflns_Laue_measured_fraction_full 1.000
_diffrn_reflns_Laue_measured_fraction_max 0.899
_diffrn_reflns_limit_h_max 13
_diffrn_reflns_limit_h_min -24
_diffrn_reflns_limit_k_max 20
_diffrn_reflns_limit_k_min -19
_diffrn_reflns_limit_l_max 25
_diffrn_reflns_limit_l_min -20
_diffrn_reflns_number 19361
_diffrn_reflns_point_group_measured_fraction_full 0.998
_diffrn_reflns_point_group_measured_fraction_max 0.847
_diffrn_reflns_theta_full 25.500
_diffrn_reflns_theta_max 29.262
_diffrn_reflns_theta_min 1.786
_diffrn_source rotating-anode
_exptl_absorpt_coefficient_mu 1.203
_exptl_absorpt_correction_T_max 0.7459
_exptl_absorpt_correction_T_min 0.6349
_exptl_absorpt_correction_type multi-scan
_exptl_absorpt_process_details 'Bruker SADABS 2014/5'
_exptl_crystal_colour red
_exptl_crystal_density_diffrn 1.326
_exptl_crystal_density_meas ?
_exptl_crystal_description block
_exptl_crystal_F_000 3250
_exptl_crystal_size_max 0.280
_exptl_crystal_size_mid 0.240
_exptl_crystal_size_min 0.200
_refine_diff_density_max 0.807
_refine_diff_density_min -0.409
_refine_diff_density_rms 0.067
_refine_ls_abs_structure_details
; 
 Flack x determined using 1988 quotients [(I+)-(I-)]/[(I+)+(I-)] 
 (Parsons, Flack and Wagner, Acta Cryst. B69 (2013) 249-259). 
;
_refine_ls_abs_structure_Flack 0.022(5)
_refine_ls_extinction_method none
_refine_ls_goodness_of_fit_ref 1.114
_refine_ls_hydrogen_treatment mixed
_refine_ls_matrix_type full
_refine_ls_number_parameters 301
_refine_ls_number_reflns 5953
_refine_ls_number_restraints 1
_refine_ls_restrained_S_all 1.114
_refine_ls_R_factor_all 0.0501
_refine_ls_R_factor_gt 0.0413
_refine_ls_shift/su_max 0.000
_refine_ls_shift/su_mean 0.000
_refine_ls_structure_factor_coef Fsqd
_refine_ls_weighting_details 'w=1/[\s^2^(Fo^2^)+4.6163P] where P=(Fo^2^+2Fc^2^)/3'
_refine_ls_weighting_scheme calc
_refine_ls_wR_factor_gt 0.0805
_refine_ls_wR_factor_ref 0.0827
_reflns_Friedel_coverage 0.743
_reflns_Friedel_fraction_full 0.996
_reflns_Friedel_fraction_max 0.785
_reflns_number_gt 5352
_reflns_number_total 5953
_reflns_threshold_expression 'I > 2\s(I)'
_cod_data_source_file c7sc02337e2.cif
_cod_data_source_block uci52
_cod_depositor_comments
;
The following automatic conversions were performed:

'_exptl_crystal_density_meas' value 'not_measured' was changed to '?'
- the value is perceived as not measured.

Automatic conversion script
Id: cif_fix_values 4973 2017-02-22 13:04:09Z antanas 
;
_cod_original_cell_volume 7703.9(7)
_cod_database_code 1546967
_shelx_shelxl_version_number 2014/7
_shelx_space_group_comment
; 
The symmetry employed for this shelxl refinement is uniquely defined 
by the following loop, which should always be used as a source of 
symmetry information in preference to the above space-group names. 
They are only intended as comments. 
;
_shelx_estimated_absorpt_t_min 0.729
_shelx_estimated_absorpt_t_max 0.795

loop_
_space_group_symop_operation_xyz
'x, y, z'
'-x+1/2, -y, z+1/2'
'-x, y+1/2, -z+1/2'
'x+1/2, -y+1/2, -z'
'z, x, y'
'z+1/2, -x+1/2, -y'
'-z+1/2, -x, y+1/2'
'-z, x+1/2, -y+1/2'
'y, z, x'
'-y, z+1/2, -x+1/2'
'y+1/2, -z+1/2, -x'
'-y+1/2, -z, x+1/2'

loop_
_atom_site_label
_atom_site_type_symbol
_atom_site_fract_x
_atom_site_fract_y
_atom_site_fract_z
_atom_site_U_iso_or_equiv
_atom_site_adp_type
_atom_site_occupancy
_atom_site_site_symmetry_order
_atom_site_calc_flag
_atom_site_refinement_flags_posn
_atom_site_refinement_flags_adp
_atom_site_refinement_flags_occupancy
_atom_site_disorder_assembly
_atom_site_disorder_group
Er1 Er 0.43761(2) 0.56239(2) 0.06239(2) 0.01189(15) Uani 0.55 3 d S T P . .
Er2 Er 0.45674(3) 0.54326(3) 0.04326(3) 0.0114(2) Uani 0.45 3 d DS T P . .
H1 H 0.5125(19) 0.4875(19) -0.0125(19) 0.060 Uiso 0.45 3 d DS U P . .
O1 O 0.52526(14) 0.53404(14) 0.12249(14) 0.0180(7) Uani 1 1 d . . . . .
C1 C 0.4149(2) 0.6102(2) 0.1830(2) 0.0159(9) Uani 1 1 d . . . . .
C2 C 0.4294(2) 0.6683(2) 0.1430(2) 0.0194(9) Uani 1 1 d . . . . .
C3 C 0.4860(3) 0.7141(2) 0.1637(3) 0.0281(11) Uani 1 1 d . . . . .
H3A H 0.4752 0.7608 0.1506 0.042 Uiso 1 1 calc R U . . .
H3B H 0.5279 0.6999 0.1412 0.042 Uiso 1 1 calc R U . . .
H3C H 0.4921 0.7118 0.2129 0.042 Uiso 1 1 calc R U . . .
C4 C 0.4605(2) 0.5905(2) 0.2414(2) 0.0207(10) Uani 1 1 d . . . . .
H4A H 0.4452 0.5456 0.2578 0.025 Uiso 1 1 calc R U . . .
H4B H 0.4522 0.6232 0.2785 0.025 Uiso 1 1 calc R U . . .
C5 C 0.5368(2) 0.5864(2) 0.2307(2) 0.0179(9) Uani 1 1 d . . . . .
C6 C 0.5657(2) 0.5553(2) 0.17284(19) 0.0145(8) Uani 1 1 d . . . . .
C7 C 0.6371(2) 0.5459(2) 0.1710(2) 0.0169(9) Uani 1 1 d . . . . .
C8 C 0.6745(2) 0.5696(2) 0.2261(2) 0.0183(9) Uani 1 1 d . . . . .
H8A H 0.7222 0.5633 0.2251 0.022 Uiso 1 1 calc R U . . .
C9 C 0.6472(2) 0.6015(2) 0.2821(2) 0.0205(10) Uani 1 1 d . . . . .
C10 C 0.5779(2) 0.6089(2) 0.2830(2) 0.0183(10) Uani 1 1 d . . . . .
H10A H 0.5574 0.6302 0.3210 0.022 Uiso 1 1 calc R U . . .
C11 C 0.6918(3) 0.6239(3) 0.3400(2) 0.0280(11) Uani 1 1 d . . . . .
H11A H 0.6640 0.6313 0.3804 0.042 Uiso 1 1 calc R U . . .
H11B H 0.7148 0.6661 0.3278 0.042 Uiso 1 1 calc R U . . .
H11C H 0.7256 0.5888 0.3494 0.042 Uiso 1 1 calc R U . . .
C12 C 0.6727(2) 0.5084(2) 0.1129(2) 0.0190(9) Uani 1 1 d . . . . .
C13 C 0.7507(2) 0.5081(3) 0.1231(3) 0.0330(13) Uani 1 1 d . . . . .
H13A H 0.7674 0.5554 0.1243 0.040 Uiso 1 1 calc R U . . .
H13B H 0.7616 0.4868 0.1671 0.040 Uiso 1 1 calc R U . . .
C14 C 0.7870(2) 0.4694(3) 0.0659(3) 0.0442(16) Uani 1 1 d . . . . .
H14A H 0.8369 0.4705 0.0740 0.053 Uiso 1 1 calc R U . . .
C15 C 0.7714(3) 0.5026(3) -0.0016(3) 0.0450(16) Uani 1 1 d . . . . .
H15A H 0.7947 0.4780 -0.0385 0.054 Uiso 1 1 calc R U . . .
H15B H 0.7880 0.5500 -0.0014 0.054 Uiso 1 1 calc R U . . .
C16 C 0.6943(2) 0.5015(3) -0.0134(3) 0.0303(12) Uani 1 1 d . . . . .
H16A H 0.6837 0.5227 -0.0582 0.036 Uiso 1 1 calc R U . . .
C17 C 0.6574(2) 0.5400(2) 0.0430(2) 0.0260(11) Uani 1 1 d . . . . .
H17A H 0.6080 0.5386 0.0345 0.031 Uiso 1 1 calc R U . . .
H17B H 0.6718 0.5879 0.0428 0.031 Uiso 1 1 calc R U . . .
C18 C 0.7626(2) 0.3959(3) 0.0663(3) 0.0455(16) Uani 1 1 d . . . . .
H18A H 0.7732 0.3746 0.1104 0.055 Uiso 1 1 calc R U . . .
H18B H 0.7859 0.3700 0.0302 0.055 Uiso 1 1 calc R U . . .
C19 C 0.6858(2) 0.3950(2) 0.0542(3) 0.0303(11) Uani 1 1 d . . . . .
H19A H 0.6697 0.3471 0.0534 0.036 Uiso 1 1 calc R U . . .
C20 C 0.6695(2) 0.4283(3) -0.0129(2) 0.0303(12) Uani 1 1 d . . . . .
H20A H 0.6200 0.4272 -0.0205 0.036 Uiso 1 1 calc R U . . .
H20B H 0.6915 0.4028 -0.0500 0.036 Uiso 1 1 calc R U . . .
C21 C 0.6495(2) 0.4333(2) 0.1117(2) 0.0214(10) Uani 1 1 d . . . . .
H21A H 0.6601 0.4117 0.1557 0.026 Uiso 1 1 calc R U . . .
H21B H 0.5999 0.4311 0.1048 0.026 Uiso 1 1 calc R U . . .
K1 K 0.39814(4) 0.39814(4) 0.39814(4) 0.0140(3) Uani 1 3 d S T P . .
N1 N 0.31292(18) 0.31292(18) 0.31292(18) 0.0187(14) Uani 1 3 d S T P . .
N2 N 0.48568(17) 0.48568(17) 0.48568(17) 0.0170(14) Uani 1 3 d S T P . .
O3 O 0.44900(15) 0.35286(15) 0.27351(14) 0.0193(6) Uani 1 1 d . . . . .
O4 O 0.52169(14) 0.44841(16) 0.34490(14) 0.0187(6) Uani 1 1 d . . . . .
C22 C 0.3553(2) 0.2763(2) 0.2641(2) 0.0235(10) Uani 1 1 d . . . . .
H22A H 0.3255 0.2540 0.2306 0.028 Uiso 1 1 calc R U . . .
H22B H 0.3803 0.2403 0.2885 0.028 Uiso 1 1 calc R U . . .
C23 C 0.4059(2) 0.3202(2) 0.2266(2) 0.0227(10) Uani 1 1 d . . . . .
H23A H 0.4331 0.2919 0.1955 0.027 Uiso 1 1 calc R U . . .
H23B H 0.3815 0.3545 0.1993 0.027 Uiso 1 1 calc R U . . .
C24 C 0.5002(2) 0.3911(2) 0.2412(2) 0.0220(10) Uani 1 1 d . . . . .
H24A H 0.4802 0.4323 0.2207 0.026 Uiso 1 1 calc R U . . .
H24B H 0.5211 0.3640 0.2045 0.026 Uiso 1 1 calc R U . . .
C25 C 0.5531(2) 0.4107(2) 0.2920(2) 0.0212(9) Uani 1 1 d . . . . .
H25A H 0.5747 0.3696 0.3109 0.025 Uiso 1 1 calc R U . . .
H25B H 0.5885 0.4385 0.2700 0.025 Uiso 1 1 calc R U . . .
C26 C 0.5709(2) 0.4690(2) 0.3939(2) 0.0209(9) Uani 1 1 d . . . . .
H26A H 0.6093 0.4916 0.3710 0.025 Uiso 1 1 calc R U . . .
H26B H 0.5885 0.4288 0.4182 0.025 Uiso 1 1 calc R U . . .
C27 C 0.5386(2) 0.5167(2) 0.4432(2) 0.0203(9) Uani 1 1 d . . . . .
H27A H 0.5742 0.5355 0.4730 0.024 Uiso 1 1 calc R U . . .
H27B H 0.5184 0.5548 0.4177 0.024 Uiso 1 1 calc R U . . .
O5 O 0.6867(7) 0.2879(7) 0.2598(8) 0.061(4) Uiso 0.3333 1 d . . P . .
C28 C 0.6878(8) 0.2405(8) 0.2118(8) 0.103(5) Uiso 0.6667 1 d . . P A -1
H28A H 0.6873 0.1959 0.2345 0.124 Uiso 0.6667 1 calc R U P A -1
H28B H 0.7316 0.2443 0.1877 0.124 Uiso 0.6667 1 calc R U P A -1
C29 C 0.6327(7) 0.2407(7) 0.1598(7) 0.094(4) Uiso 0.6667 1 d . . P A -1
H29A H 0.6399 0.2033 0.1280 0.142 Uiso 0.6667 1 calc R U P A -1
H29B H 0.5888 0.2351 0.1822 0.142 Uiso 0.6667 1 calc R U P A -1
H29C H 0.6334 0.2837 0.1352 0.142 Uiso 0.6667 1 calc R U P A -1

loop_
_atom_site_aniso_label
_atom_site_aniso_U_11
_atom_site_aniso_U_22
_atom_site_aniso_U_33
_atom_site_aniso_U_23
_atom_site_aniso_U_13
_atom_site_aniso_U_12
Er1 0.01189(15) 0.01189(15) 0.01189(15) -0.00036(17) 0.00036(17) 0.00036(17)
Er2 0.0114(2) 0.0114(2) 0.0114(2) -0.0033(2) 0.0033(2) 0.0033(2)
O1 0.0173(15) 0.0225(17) 0.0142(15) -0.0034(12) -0.0008(12) 0.0028(12)
C1 0.014(2) 0.018(2) 0.015(2) -0.0054(17) 0.0012(16) 0.0030(17)
C2 0.017(2) 0.016(2) 0.025(2) -0.0019(17) -0.0012(19) 0.0005(18)
C3 0.032(3) 0.024(3) 0.029(3) -0.002(2) -0.010(2) -0.004(2)
C4 0.022(2) 0.022(2) 0.018(2) -0.0050(18) 0.0065(19) 0.0042(19)
C5 0.023(2) 0.013(2) 0.017(2) 0.0027(16) 0.0006(18) 0.0020(18)
C6 0.015(2) 0.015(2) 0.0129(19) 0.0012(16) 0.0008(16) 0.0015(18)
C7 0.021(2) 0.012(2) 0.018(2) 0.0018(17) 0.0014(17) 0.0015(18)
C8 0.015(2) 0.019(2) 0.021(2) 0.0012(19) -0.0007(17) -0.0009(18)
C9 0.025(3) 0.017(2) 0.019(2) 0.0032(18) -0.0043(19) -0.0020(19)
C10 0.028(3) 0.018(2) 0.009(2) 0.0012(17) -0.0014(17) 0.0052(18)
C11 0.036(3) 0.027(3) 0.021(3) -0.003(2) -0.009(2) 0.002(2)
C12 0.014(2) 0.021(2) 0.022(2) -0.0048(19) -0.0002(18) 0.0020(18)
C13 0.014(2) 0.049(3) 0.036(3) -0.020(3) -0.001(2) -0.002(2)
C14 0.013(2) 0.076(4) 0.044(3) -0.032(3) 0.003(2) 0.003(2)
C15 0.027(3) 0.068(4) 0.040(3) -0.028(3) 0.016(3) -0.010(3)
C16 0.025(3) 0.039(3) 0.026(3) -0.009(2) 0.010(2) -0.006(2)
C17 0.037(3) 0.023(3) 0.017(2) -0.006(2) 0.005(2) -0.007(2)
C18 0.024(3) 0.063(4) 0.050(4) -0.027(3) -0.008(3) 0.022(3)
C19 0.023(2) 0.027(3) 0.041(3) -0.013(2) 0.004(2) 0.007(2)
C20 0.017(2) 0.041(3) 0.033(3) -0.017(2) 0.006(2) 0.002(2)
C21 0.019(2) 0.019(2) 0.026(2) 0.000(2) -0.0013(18) 0.0049(19)
K1 0.0140(3) 0.0140(3) 0.0140(3) -0.0008(3) -0.0008(3) -0.0008(3)
N1 0.0187(14) 0.0187(14) 0.0187(14) -0.0015(15) -0.0015(15) -0.0015(15)
N2 0.0170(14) 0.0170(14) 0.0170(14) -0.0009(15) -0.0009(15) -0.0009(15)
O3 0.0193(16) 0.0238(16) 0.0149(15) -0.0022(12) 0.0011(13) -0.0030(13)
O4 0.0152(15) 0.0222(16) 0.0186(15) -0.0031(13) 0.0025(12) -0.0001(13)
C22 0.028(3) 0.018(2) 0.024(3) -0.0096(19) -0.004(2) -0.001(2)
C23 0.027(3) 0.030(3) 0.011(2) -0.0069(19) -0.0002(19) 0.003(2)
C24 0.025(2) 0.025(3) 0.016(2) 0.0007(19) 0.0081(19) 0.001(2)
C25 0.017(2) 0.023(2) 0.024(2) 0.0018(18) 0.0052(19) 0.0002(19)
C26 0.016(2) 0.025(2) 0.021(2) 0.0045(18) -0.0011(18) -0.0039(19)
C27 0.014(2) 0.022(2) 0.024(2) 0.0003(19) -0.0028(19) -0.0053(17)

loop_
_atom_type_symbol
_atom_type_description
_atom_type_scat_dispersion_real
_atom_type_scat_dispersion_imag
_atom_type_scat_source
C C 0.0033 0.0016 'International Tables Vol C Tables 4.2.6.8 and 6.1.1.4'
H H 0.0000 0.0000 'International Tables Vol C Tables 4.2.6.8 and 6.1.1.4'
N N 0.0061 0.0033 'International Tables Vol C Tables 4.2.6.8 and 6.1.1.4'
O O 0.0106 0.0060 'International Tables Vol C Tables 4.2.6.8 and 6.1.1.4'
K K 0.2009 0.2494 'International Tables Vol C Tables 4.2.6.8 and 6.1.1.4'
Er Er -0.2586 4.9576 'International Tables Vol C Tables 4.2.6.8 and 6.1.1.4'

loop_
_geom_angle_atom_site_label_1
_geom_angle_atom_site_label_2
_geom_angle_atom_site_label_3
_geom_angle
_geom_angle_site_symmetry_1
_geom_angle_site_symmetry_3
Cnt Er1 O1 107.1 . .
Er2 Er1 O1 72.94(8) . .
Er2 Er1 O1 72.94(8) . 7_564
O1 Er1 O1 111.77(7) . 7_564
Er2 Er1 O1 72.94(8) . 10_655
O1 Er1 O1 111.77(7) . 10_655
O1 Er1 O1 111.77(7) 7_564 10_655
Er2 Er1 C1 146.89(9) . .
O1 Er1 C1 74.35(12) . .
O1 Er1 C1 115.54(12) 7_564 .
O1 Er1 C1 125.16(12) 10_655 .
Er2 Er1 C1 146.89(9) . 7_564
O1 Er1 C1 125.16(12) . 7_564
O1 Er1 C1 74.35(12) 7_564 7_564
O1 Er1 C1 115.54(12) 10_655 7_564
C1 Er1 C1 56.47(15) . 7_564
Er2 Er1 C1 146.89(9) . 10_655
O1 Er1 C1 115.54(12) . 10_655
O1 Er1 C1 125.16(12) 7_564 10_655
O1 Er1 C1 74.35(12) 10_655 10_655
C1 Er1 C1 56.47(15) . 10_655
C1 Er1 C1 56.47(15) 7_564 10_655
Er2 Er1 C2 147.49(9) . 7_564
O1 Er1 C2 93.64(12) . 7_564
O1 Er1 C2 85.63(12) 7_564 7_564
O1 Er1 C2 139.02(12) 10_655 7_564
C1 Er1 C2 31.36(13) . 7_564
C1 Er1 C2 31.53(13) 7_564 7_564
C1 Er1 C2 65.62(13) 10_655 7_564
Er2 Er1 C2 147.49(10) . 10_655
O1 Er1 C2 139.01(12) . 10_655
O1 Er1 C2 93.64(12) 7_564 10_655
O1 Er1 C2 85.63(12) 10_655 10_655
C1 Er1 C2 65.62(13) . 10_655
C1 Er1 C2 31.36(13) 7_564 10_655
C1 Er1 C2 31.53(13) 10_655 10_655
C2 Er1 C2 55.49(16) 7_564 10_655
Er2 Er1 C2 147.49(10) . .
O1 Er1 C2 85.63(12) . .
O1 Er1 C2 139.02(12) 7_564 .
O1 Er1 C2 93.64(12) 10_655 .
C1 Er1 C2 31.53(13) . .
C1 Er1 C2 65.62(13) 7_564 .
C1 Er1 C2 31.36(13) 10_655 .
C2 Er1 C2 55.48(16) 7_564 .
C2 Er1 C2 55.49(16) 10_655 .
Er1 Er2 H1 180.0(9) . .
Er1 Er2 O1 89.53(8) . 7_564
H1 Er2 O1 90.47(8) . 7_564
Er1 Er2 O1 89.53(8) . 10_655
H1 Er2 O1 90.47(8) . 10_655
O1 Er2 O1 119.993(2) 7_564 10_655
Er1 Er2 O1 89.53(8) . .
H1 Er2 O1 90.47(8) . .
O1 Er2 O1 119.991(2) 7_564 .
O1 Er2 O1 119.996(2) 10_655 .
C6 O1 Er2 156.7(3) . .
C6 O1 Er1 143.0(3) . .
Er2 O1 Er1 17.53(3) . .
C2 C1 C2 119.5(4) 7_564 .
C2 C1 C4 119.7(4) 7_564 .
C2 C1 C4 120.8(4) . .
C2 C1 Er1 75.6(2) 7_564 .
C2 C1 Er1 75.5(2) . .
C4 C1 Er1 120.1(3) . .
C1 C2 C1 120.3(4) 10_655 .
C1 C2 C3 120.6(4) 10_655 .
C1 C2 C3 119.0(4) . .
C1 C2 Er1 73.1(2) 10_655 .
C1 C2 Er1 73.0(2) . .
C3 C2 Er1 126.8(3) . .
C1 C4 C5 119.8(4) . .
C10 C5 C6 120.2(4) . .
C10 C5 C4 117.3(4) . .
C6 C5 C4 122.2(4) . .
O1 C6 C5 119.5(4) . .
O1 C6 C7 122.0(4) . .
C5 C6 C7 118.4(4) . .
C8 C7 C6 117.5(4) . .
C8 C7 C12 120.1(4) . .
C6 C7 C12 122.4(4) . .
C9 C8 C7 124.7(4) . .
C10 C9 C8 116.5(4) . .
C10 C9 C11 122.7(4) . .
C8 C9 C11 120.8(4) . .
C9 C10 C5 122.6(4) . .
C7 C12 C17 112.5(3) . .
C7 C12 C21 109.7(4) . .
C17 C12 C21 108.3(4) . .
C7 C12 C13 111.0(4) . .
C17 C12 C13 108.2(4) . .
C21 C12 C13 106.9(4) . .
C14 C13 C12 111.6(4) . .
C15 C14 C18 110.6(5) . .
C15 C14 C13 109.5(5) . .
C18 C14 C13 108.8(5) . .
C14 C15 C16 109.1(4) . .
C20 C16 C17 108.2(4) . .
C20 C16 C15 109.2(5) . .
C17 C16 C15 110.7(4) . .
C16 C17 C12 110.9(4) . .
C14 C18 C19 108.8(4) . .
C20 C19 C18 110.0(5) . .
C20 C19 C21 109.5(4) . .
C18 C19 C21 109.9(4) . .
C19 C20 C16 110.4(4) . .
C19 C21 C12 110.0(4) . .
O3 K1 O3 98.55(9) 9 5
O3 K1 O3 98.55(9) 9 .
O3 K1 O3 98.55(9) 5 .
O3 K1 O4 58.55(8) 9 9
O3 K1 O4 135.58(8) 5 9
O3 K1 O4 120.76(8) . 9
O3 K1 O4 120.75(8) 9 5
O3 K1 O4 58.55(8) 5 5
O3 K1 O4 135.58(8) . 5
O4 K1 O4 98.48(8) 9 5
O3 K1 O4 135.58(8) 9 .
O3 K1 O4 120.76(8) 5 .
O3 K1 O4 58.55(9) . .
O4 K1 O4 98.48(8) 9 .
O4 K1 O4 98.48(8) 5 .
O3 K1 N1 61.06(7) 9 .
O3 K1 N1 61.06(7) 5 .
O3 K1 N1 61.06(7) . .
O4 K1 N1 119.00(6) 9 .
O4 K1 N1 119.00(6) 5 .
O4 K1 N1 119.00(6) . .
O3 K1 N2 118.94(7) 9 .
O3 K1 N2 118.94(7) 5 .
O3 K1 N2 118.94(7) . .
O4 K1 N2 61.00(6) 9 .
O4 K1 N2 61.00(6) 5 .
O4 K1 N2 61.00(6) . .
N1 K1 N2 180.00(8) . .
C22 N1 C22 109.4(3) . 5
C22 N1 C22 109.4(3) . 9
C22 N1 C22 109.4(3) 5 9
C22 N1 K1 109.5(3) . .
C22 N1 K1 109.5(3) 5 .
C22 N1 K1 109.5(3) 9 .
C27 N2 C27 110.3(3) . 9
C27 N2 C27 110.3(3) . 5
C27 N2 C27 110.3(3) 9 5
C27 N2 K1 108.7(3) . .
C27 N2 K1 108.7(3) 9 .
C27 N2 K1 108.7(3) 5 .
C23 O3 C24 112.2(3) . .
C23 O3 K1 120.3(2) . .
C24 O3 K1 118.8(2) . .
C25 O4 C26 110.4(3) . .
C25 O4 K1 117.6(2) . .
C26 O4 K1 115.7(2) . .
N1 C22 C23 114.5(4) . .
O3 C23 C22 109.7(3) . .
O3 C24 C25 109.4(3) . .
O4 C25 C24 108.8(3) . .
O4 C26 C27 109.2(3) . .
N2 C27 C26 114.3(4) . .
O5 C28 C29 118.3(15) . .

loop_
_geom_bond_atom_site_label_1
_geom_bond_atom_site_label_2
_geom_bond_distance
_geom_bond_site_symmetry_2
Er1 Cnt 2.200 .
Er1 Er2 0.6543(8) .
Er1 O1 2.172(3) .
Er1 O1 2.172(3) 7_564
Er1 O1 2.172(3) 10_655
Er1 C1 2.602(4) .
Er1 C1 2.602(4) 7_564
Er1 C1 2.602(4) 10_655
Er1 C2 2.634(4) 7_564
Er1 C2 2.634(4) 10_655
Er1 C2 2.634(4) .
Er2 H1 1.91(7) .
Er2 O1 2.077(3) 7_564
Er2 O1 2.077(3) 10_655
Er2 O1 2.077(3) .
O1 C6 1.343(5) .
C1 C2 1.415(6) 7_564
C1 C2 1.423(6) .
C1 C4 1.512(6) .
C2 C1 1.415(6) 10_655
C2 C3 1.497(6) .
C4 C5 1.524(6) .
C5 C10 1.387(6) .
C5 C6 1.419(6) .
C6 C7 1.422(6) .
C7 C8 1.396(6) .
C7 C12 1.537(6) .
C8 C9 1.383(6) .
C9 C10 1.377(6) .
C9 C11 1.509(6) .
C12 C17 1.545(6) .
C12 C21 1.552(6) .
C12 C13 1.553(6) .
C13 C14 1.541(7) .
C14 C15 1.517(9) .
C14 C18 1.528(8) .
C15 C16 1.541(7) .
C16 C20 1.528(7) .
C16 C17 1.533(6) .
C18 C19 1.535(7) .
C19 C20 1.514(7) .
C19 C21 1.542(6) .
K1 O3 2.805(3) 9
K1 O3 2.805(3) 5
K1 O3 2.805(3) .
K1 O4 2.837(3) 9
K1 O4 2.837(3) 5
K1 O4 2.837(3) .
K1 N1 2.915(6) .
K1 N2 2.995(6) .
N1 C22 1.467(5) .
N1 C22 1.467(5) 5
N1 C22 1.467(5) 9
N2 C27 1.473(5) .
N2 C27 1.473(5) 9
N2 C27 1.473(5) 5
O3 C23 1.414(5) .
O3 C24 1.415(5) .
O4 C25 1.424(5) .
O4 C26 1.431(5) .
C22 C23 1.517(7) .
C24 C25 1.500(6) .
C26 C27 1.497(6) .
O5 C28 1.331(18) .
C28 C29 1.496(18) .
